data_2215166
loop_
_publ_author_name
'\,Sahin, Ertan'
'Bilgi\,c, Rauf'
'Kenar, Adnan'
'Atakol, Orhan'

_publ_section_title
;
 2,2'-[1,1'-(Propane-2,2-diyldiimino)diethylidene]diphenol
;
_journal_coeditor_code HK2308
_journal_issue 9
_journal_name_full 'Acta Crystallographica Section E'
_journal_page_first o3770
_journal_page_last o3770
_journal_paper_doi 10.1107/S1600536807039153
_journal_volume 63
_journal_year 2007
_chemical_formula_iupac 'C21 H30 N2 O2'
_chemical_formula_moiety 'C21 H30 N2 O2'
_chemical_formula_sum 'C21 H30 N2 O2'
_chemical_formula_weight 342.47
_chemical_name_systematic
;
2,2'-[1,1'-(Propane-2,2-diyldiimino)diethylidene]diphenol
;
_space_group_IT_number 14
_symmetry_cell_setting monoclinic
_symmetry_space_group_name_Hall '-P 2ybc'
_symmetry_space_group_name_H-M 'P 1 21/c 1'
_audit_creation_method 'WinGX routine CIF_UPDATE'
_cell_angle_alpha 90.000(5)
_cell_angle_beta 107.753(5)
_cell_angle_gamma 90.000(5)
_cell_formula_units_Z 4
_cell_length_a 11.4232(3)
_cell_length_b 10.1303(3)
_cell_length_c 18.4399(4)
_cell_measurement_reflns_used 5943
_cell_measurement_temperature 298(2)
_cell_measurement_theta_max 30.4925
_cell_measurement_theta_min 2.3193
_cell_volume 2032.26(11)
_computing_cell_refinement CrystalClear
_computing_data_collection 'CrystalClear (Rigaku/MSC, 2005)'
_computing_data_reduction CrystalClear
_computing_molecular_graphics 'ORTEP-3 for Windows (Farrugia, 1997)'
_computing_publication_material 'WinGX (Farrugia, 1999)'
_computing_structure_refinement 'SHELXL97 (Sheldrick, 1997)'
_computing_structure_solution 'SHELXS97 (Sheldrick, 1997)'
_diffrn_measured_fraction_theta_full 0.974
_diffrn_measured_fraction_theta_max 0.974
_diffrn_measurement_device 'Rigaku R-AXIS RAPID-S'
_diffrn_measurement_method dtprofit.ref
_diffrn_radiation_type MoK\a
_diffrn_radiation_wavelength 0.71073
_diffrn_reflns_av_R_equivalents 0.0634
_diffrn_reflns_limit_h_max 16
_diffrn_reflns_limit_h_min -16
_diffrn_reflns_limit_k_max 12
_diffrn_reflns_limit_k_min -14
_diffrn_reflns_limit_l_max 26
_diffrn_reflns_limit_l_min -26
_diffrn_reflns_number 57575
_diffrn_reflns_theta_full 30.86
_diffrn_reflns_theta_max 30.86
_diffrn_reflns_theta_min 2.32
_exptl_absorpt_coefficient_mu 0.072
_exptl_absorpt_correction_T_max 0.986
_exptl_absorpt_correction_T_min 0.986
_exptl_absorpt_correction_type multi-scan
_exptl_absorpt_process_details '(Blessing, 1995)'
_exptl_crystal_colour colorless
_exptl_crystal_density_diffrn 1.119
_exptl_crystal_density_method 'not measured'
_exptl_crystal_description needle
_exptl_crystal_F_000 744
_exptl_crystal_size_max 0.2
_exptl_crystal_size_mid 0.13
_exptl_crystal_size_min 0.1
_refine_diff_density_max 0.187
_refine_diff_density_min -0.153
_refine_ls_extinction_coef 0.016(3)
_refine_ls_extinction_expression Fc^*^=kFc[1+0.001xFc^2^\l^3^/sin(2\q)]^-1/4^
_refine_ls_extinction_method SHELXL97
_refine_ls_goodness_of_fit_ref 1.035
_refine_ls_hydrogen_treatment mixed
_refine_ls_matrix_type full
_refine_ls_number_parameters 241
_refine_ls_number_reflns 6244
_refine_ls_number_restraints 0
_refine_ls_restrained_S_all 1.035
_refine_ls_R_factor_gt 0.0609
_refine_ls_shift/su_max 0
_refine_ls_structure_factor_coef Fsqd
_refine_ls_weighting_details 'calc w=1/[\s^2^(Fo^2^)+(0.0883P)^2^+0.1285P] where P=(Fo^2^+2Fc^2^)/3'
_refine_ls_weighting_scheme calc
_refine_ls_wR_factor_ref 0.2069
_reflns_number_gt 3287
_reflns_number_total 6244
_reflns_threshold_expression I>2\s(I)
_cod_data_source_file hk2308.cif
_cod_data_source_block I
_cod_original_sg_symbol_H-M 'P 21/c'
_cod_database_code 2215166
_cod_database_fobs_code 2215166

loop_
_symmetry_equiv_pos_as_xyz
'x, y, z'
'-x, y+1/2, -z+1/2'
'-x, -y, -z'
'x, -y-1/2, z-1/2'

loop_
_atom_site_type_symbol
_atom_site_label
_atom_site_fract_x
_atom_site_fract_y
_atom_site_fract_z
_atom_site_U_iso_or_equiv
_atom_site_adp_type
_atom_site_calc_flag
_atom_site_refinement_flags
_atom_site_occupancy
O O1 0.65507(14) 0.05781(12) 0.93601(8) 0.0828(4) Uani d . 1
H H1O 0.6018 0.0768 0.8962 0.124 Uiso calc R 1
O O2 0.20908(13) 0.27291(14) 0.74075(8) 0.0812(4) Uani d . 1
H H2O 0.2582 0.2978 0.7192 0.122 Uiso calc R 1
N N1 0.49252(14) 0.21069(13) 0.83918(7) 0.0574(3) Uani d . 1
H H1N 0.4199(18) 0.1886(17) 0.8146(10) 0.064(5) Uiso d . 1
N N2 0.34204(12) 0.25810(14) 0.64438(8) 0.0575(3) Uani d . 1
H H2N 0.361(2) 0.329(2) 0.6160(12) 0.091(7) Uiso d . 1
C C1 0.65405(19) 0.3908(2) 1.01181(10) 0.0720(5) Uani d . 1
H H1 0.6049 0.4659 1.0031 0.086 Uiso calc R 1
C C2 0.7652(2) 0.3934(3) 1.06795(12) 0.0892(7) Uani d . 1
H H2 0.7908 0.4689 1.0972 0.107 Uiso calc R 1
C C3 0.8377(2) 0.2830(3) 1.08019(12) 0.0967(8) Uani d . 1
H H3 0.9127 0.2833 1.1186 0.116 Uiso calc R 1
C C4 0.80105(19) 0.1706(3) 1.03618(12) 0.0880(6) Uani d . 1
H H4 0.8516 0.0966 1.0447 0.106 Uiso calc R 1
C C5 0.68921(17) 0.16917(19) 0.97972(10) 0.0679(5) Uani d . 1
C C6 0.61266(15) 0.27926(17) 0.96746(9) 0.0591(4) Uani d . 1
C C7 0.48655(16) 0.27559(17) 0.91006(9) 0.0618(4) Uani d . 1
H H7 0.4574 0.3664 0.8981 0.074 Uiso calc R 1
C C8 0.39556(19) 0.2018(2) 0.94084(12) 0.0862(6) Uani d . 1
H H8A 0.3158 0.2028 0.9035 0.129 Uiso calc R 1
H H8B 0.3912 0.2439 0.9866 0.129 Uiso calc R 1
H H8C 0.4224 0.1121 0.9518 0.129 Uiso calc R 1
C C9 0.56465(14) 0.23663(14) 0.72343(9) 0.0519(4) Uani d . 1
C C10 0.60725(17) 0.34573(17) 0.67959(10) 0.0658(4) Uani d . 1
H H10A 0.5446 0.4122 0.6642 0.099 Uiso calc R 1
H H10B 0.6222 0.3086 0.6353 0.099 Uiso calc R 1
H H10C 0.6816 0.3847 0.7118 0.099 Uiso calc R 1
C C11 0.66557(16) 0.13156(17) 0.74808(10) 0.0661(4) Uani d . 1
H H11A 0.7405 0.1719 0.7785 0.099 Uiso calc R 1
H H11B 0.6785 0.0922 0.7038 0.099 Uiso calc R 1
H H11C 0.6409 0.0648 0.7774 0.099 Uiso calc R 1
C C12 0.44819(14) 0.17011(15) 0.67180(9) 0.0550(4) Uani d . 1
H H12A 0.4668 0.1326 0.6282 0.066 Uiso calc R 1
H H12B 0.426 0.0979 0.6996 0.066 Uiso calc R 1
C C13 0.23218(15) 0.18842(18) 0.59568(10) 0.0641(4) Uani d . 1
H H13 0.2578 0.1299 0.561 0.077 Uiso calc R 1
C C14 0.14172(19) 0.2887(2) 0.54867(12) 0.0884(6) Uani d . 1
H H14A 0.1159 0.3468 0.582 0.133 Uiso calc R 1
H H14B 0.0715 0.2435 0.5159 0.133 Uiso calc R 1
H H14C 0.1806 0.3391 0.5184 0.133 Uiso calc R 1
C C15 0.17410(15) 0.10502(18) 0.64405(10) 0.0632(4) Uani d . 1
C C16 0.12464(17) -0.0173(2) 0.61865(13) 0.0813(6) Uani d . 1
H H16 0.1345 -0.0517 0.5741 0.098 Uiso calc R 1
C C17 0.0609(2) -0.0898(3) 0.65776(16) 0.0990(8) Uani d . 1
H H17 0.0277 -0.1715 0.6396 0.119 Uiso calc R 1
C C18 0.0474(2) -0.0394(3) 0.72403(17) 0.1016(8) Uani d . 1
H H18 0.0038 -0.087 0.7505 0.122 Uiso calc R 1
C C19 0.09767(19) 0.0807(3) 0.75152(12) 0.0875(6) Uani d . 1
H H19 0.089 0.1134 0.7967 0.105 Uiso calc R 1
C C20 0.16146(16) 0.1535(2) 0.71185(11) 0.0691(5) Uani d . 1
C C21 0.54208(16) 0.30049(15) 0.79304(9) 0.0555(4) Uani d . 1
H H21A 0.619 0.3368 0.8251 0.067 Uiso calc R 1
H H21B 0.4852 0.3733 0.776 0.067 Uiso calc R 1

loop_
_atom_site_aniso_label
_atom_site_aniso_U_11
_atom_site_aniso_U_22
_atom_site_aniso_U_33
_atom_site_aniso_U_12
_atom_site_aniso_U_13
_atom_site_aniso_U_23
O1 0.0960(11) 0.0667(8) 0.0763(9) 0.0131(7) 0.0124(7) -0.0003(6)
O2 0.0779(9) 0.0896(10) 0.0826(9) 0.0055(7) 0.0342(7) -0.0072(7)
N1 0.0613(9) 0.0585(8) 0.0518(7) -0.0081(6) 0.0166(6) -0.0042(6)
N2 0.0516(7) 0.0576(8) 0.0621(8) -0.0012(6) 0.0154(6) 0.0016(6)
C1 0.0836(13) 0.0765(12) 0.0631(10) -0.0157(10) 0.0333(9) -0.0123(9)
C2 0.0855(15) 0.1143(18) 0.0714(12) -0.0345(14) 0.0292(11) -0.0239(12)
C3 0.0632(12) 0.153(2) 0.0696(12) -0.0242(14) 0.0133(10) -0.0096(14)
C4 0.0650(12) 0.1197(18) 0.0743(12) 0.0107(12) 0.0136(10) 0.0034(12)
C5 0.0672(11) 0.0762(11) 0.0596(9) -0.0021(9) 0.0185(8) -0.0016(8)
C6 0.0619(9) 0.0672(10) 0.0515(8) -0.0046(8) 0.0222(7) -0.0038(7)
C7 0.0648(10) 0.0678(10) 0.0555(9) 0.0005(8) 0.0223(8) -0.0035(7)
C8 0.0695(12) 0.1258(18) 0.0692(11) -0.0129(12) 0.0297(10) -0.0042(11)
C9 0.0525(8) 0.0499(8) 0.0542(8) -0.0012(6) 0.0175(6) -0.0008(6)
C10 0.0642(10) 0.0676(10) 0.0680(10) -0.0069(8) 0.0239(8) 0.0051(8)
C11 0.0620(10) 0.0659(10) 0.0699(10) 0.0075(8) 0.0192(8) -0.0002(8)
C12 0.0568(9) 0.0522(8) 0.0566(8) 0.0005(7) 0.0179(7) -0.0043(7)
C13 0.0528(9) 0.0762(11) 0.0615(9) -0.0068(8) 0.0148(7) -0.0012(8)
C14 0.0641(11) 0.1088(16) 0.0826(13) -0.0033(11) 0.0081(10) 0.0301(12)
C15 0.0496(8) 0.0690(10) 0.0691(10) 0.0006(7) 0.0154(7) 0.0088(8)
C16 0.0647(11) 0.0791(13) 0.0945(14) -0.0097(10) 0.0160(10) 0.0026(11)
C17 0.0769(14) 0.0833(15) 0.127(2) -0.0152(11) 0.0160(14) 0.0230(14)
C18 0.0696(13) 0.117(2) 0.1165(19) -0.0062(13) 0.0258(13) 0.0496(16)
C19 0.0674(12) 0.1145(17) 0.0850(13) 0.0118(12) 0.0297(10) 0.0290(13)
C20 0.0537(9) 0.0791(12) 0.0752(11) 0.0087(8) 0.0204(8) 0.0151(9)
C21 0.0601(9) 0.0494(8) 0.0556(8) -0.0038(7) 0.0157(7) -0.0022(6)

loop_
_atom_type_symbol
_atom_type_description
_atom_type_scat_dispersion_real
_atom_type_scat_dispersion_imag
_atom_type_scat_source
H H 0 0 'International Tables Vol C Tables 4.2.6.8 and 6.1.1.4'
C C 0.0033 0.0016 'International Tables Vol C Tables 4.2.6.8 and 6.1.1.4'
N N 0.0061 0.0033 'International Tables Vol C Tables 4.2.6.8 and 6.1.1.4'
O O 0.0106 0.006 'International Tables Vol C Tables 4.2.6.8 and 6.1.1.4'

loop_
_geom_angle_atom_site_label_1
_geom_angle_atom_site_label_2
_geom_angle_atom_site_label_3
_geom_angle
C5 O1 H1O 109.5
C20 O2 H2O 109.5
C21 N1 C7 111.39(13)
C21 N1 H1N 109.9(12)
C7 N1 H1N 106.8(12)
C12 N2 C13 112.24(14)
C12 N2 H2N 110.3(13)
C13 N2 H2N 108.4(13)
C2 C1 C6 122.0(2)
C2 C1 H1 119
C6 C1 H1 119
C3 C2 C1 118.9(2)
C3 C2 H2 120.6
C1 C2 H2 120.6
C2 C3 C4 121.0(2)
C2 C3 H3 119.5
C4 C3 H3 119.5
C5 C4 C3 119.7(2)
C5 C4 H4 120.1
C3 C4 H4 120.1
O1 C5 C4 118.94(18)
O1 C5 C6 120.74(16)
C4 C5 C6 120.31(18)
C1 C6 C5 118.12(17)
C1 C6 C7 120.96(16)
C5 C6 C7 120.88(15)
N1 C7 C6 109.83(14)
N1 C7 C8 109.31(15)
C6 C7 C8 111.43(14)
N1 C7 H7 108.7
C6 C7 H7 108.7
C8 C7 H7 108.7
C7 C8 H8A 109.5
C7 C8 H8B 109.5
H8A C8 H8B 109.5
C7 C8 H8C 109.5
H8A C8 H8C 109.5
H8B C8 H8C 109.5
C21 C9 C11 110.45(13)
C21 C9 C10 107.44(13)
C11 C9 C10 109.02(14)
C21 C9 C12 111.75(13)
C11 C9 C12 108.07(13)
C10 C9 C12 110.09(13)
C9 C10 H10A 109.5
C9 C10 H10B 109.5
H10A C10 H10B 109.5
C9 C10 H10C 109.5
H10A C10 H10C 109.5
H10B C10 H10C 109.5
C9 C11 H11A 109.5
C9 C11 H11B 109.5
H11A C11 H11B 109.5
C9 C11 H11C 109.5
H11A C11 H11C 109.5
H11B C11 H11C 109.5
N2 C12 C9 114.61(13)
N2 C12 H12A 108.6
C9 C12 H12A 108.6
N2 C12 H12B 108.6
C9 C12 H12B 108.6
H12A C12 H12B 107.6
N2 C13 C14 109.33(16)
N2 C13 C15 110.49(14)
C14 C13 C15 111.35(15)
N2 C13 H13 108.5
C14 C13 H13 108.5
C15 C13 H13 108.5
C13 C14 H14A 109.5
C13 C14 H14B 109.5
H14A C14 H14B 109.5
C13 C14 H14C 109.5
H14A C14 H14C 109.5
H14B C14 H14C 109.5
C16 C15 C20 118.47(18)
C16 C15 C13 120.38(17)
C20 C15 C13 120.99(16)
C17 C16 C15 121.7(2)
C17 C16 H16 119.2
C15 C16 H16 119.2
C18 C17 C16 119.1(2)
C18 C17 H17 120.5
C16 C17 H17 120.5
C19 C18 C17 120.6(2)
C19 C18 H18 119.7
C17 C18 H18 119.7
C18 C19 C20 120.1(2)
C18 C19 H19 119.9
C20 C19 H19 119.9
O2 C20 C19 118.30(19)
O2 C20 C15 121.65(16)
C19 C20 C15 120.0(2)
N1 C21 C9 114.66(12)
N1 C21 H21A 108.6
C9 C21 H21A 108.6
N1 C21 H21B 108.6
C9 C21 H21B 108.6
H21A C21 H21B 107.6

loop_
_geom_bond_atom_site_label_1
_geom_bond_atom_site_label_2
_geom_bond_distance
O1 C5 1.372(2)
O1 H1O 0.82
O2 C20 1.366(2)
O2 H2O 0.82
N1 C21 1.472(2)
N1 C7 1.483(2)
N1 H1N 0.846(19)
N2 C12 1.465(2)
N2 C13 1.481(2)
N2 H2N 0.95(2)
C1 C2 1.372(3)
C1 H1 0.93
C2 H2 0.93
C3 C2 1.370(4)
C3 C4 1.386(3)
C3 H3 0.93
C4 H4 0.93
C5 C4 1.380(3)
C6 C1 1.390(2)
C6 C5 1.392(3)
C6 C7 1.506(2)
C7 C8 1.524(3)
C7 H7 0.98
C8 H8A 0.96
C8 H8B 0.96
C8 H8C 0.96
C9 C21 1.528(2)
C9 C11 1.533(2)
C9 C10 1.534(2)
C10 H10A 0.96
C10 H10B 0.96
C10 H10C 0.96
C11 H11A 0.96
C11 H11B 0.96
C11 H11C 0.96
C12 C9 1.536(2)
C12 H12A 0.97
C12 H12B 0.97
C13 C14 1.518(3)
C13 H13 0.98
C14 H14A 0.96
C14 H14B 0.96
C14 H14C 0.96
C15 C16 1.383(3)
C15 C20 1.391(3)
C15 C13 1.520(2)
C16 H16 0.93
C17 C18 1.376(4)
C17 C16 1.382(3)
C17 H17 0.93
C18 H18 0.93
C19 C18 1.375(4)
C19 H19 0.93
C20 C19 1.391(3)
C21 H21A 0.97
C21 H21B 0.97

loop_
_geom_hbond_atom_site_label_D
_geom_hbond_atom_site_label_H
_geom_hbond_atom_site_label_A
_geom_hbond_site_symmetry_A
_geom_hbond_distance_DH
_geom_hbond_distance_HA
_geom_hbond_distance_DA
_geom_hbond_angle_DHA
_geom_hbond_publ_flag
N1 H1N O2 . 0.85(2) 2.53(2) 3.254(2) 144.9(15) yes
O1 H1O N1 . 0.82 1.92 2.648(2) 147.00 yes
N2 H2N O1 2_656 0.95(2) 2.49(2) 3.3833(19) 156.00 yes
O2 H2O N2 . 0.82 1.95 2.671(2) 147.00 yes

loop_
_geom_torsion_atom_site_label_1
_geom_torsion_atom_site_label_2
_geom_torsion_atom_site_label_3
_geom_torsion_atom_site_label_4
_geom_torsion
C21 N1 C7 C6 -77.69(17)
C21 N1 C7 C8 159.77(15)
C7 N1 C21 C9 173.51(13)
C13 N2 C12 C9 -179.33(13)
C12 N2 C13 C14 -161.12(15)
C12 N2 C13 C15 76.00(17)
C6 C1 C2 C3 0.5(3)
C2 C3 C4 C5 -0.7(3)
C4 C3 C2 C1 0.9(3)
O1 C5 C4 C3 179.13(19)
C6 C5 C4 C3 -0.8(3)
C5 C6 C1 C2 -2.0(3)
C7 C6 C1 C2 175.56(16)
C1 C6 C5 O1 -177.83(16)
C7 C6 C5 O1 4.7(2)
C1 C6 C5 C4 2.1(3)
C7 C6 C5 C4 -175.45(17)
C1 C6 C7 N1 138.62(16)
C5 C6 C7 N1 -43.9(2)
C1 C6 C7 C8 -100.1(2)
C5 C6 C7 C8 77.3(2)
C11 C9 C21 N1 -65.04(18)
C10 C9 C21 N1 176.16(13)
C12 C9 C21 N1 55.30(18)
N2 C12 C9 C21 57.33(17)
N2 C12 C9 C11 179.05(13)
N2 C12 C9 C10 -61.98(17)
C16 C15 C13 N2 -142.22(16)
C20 C15 C13 N2 42.5(2)
C16 C15 C13 C14 96.1(2)
C20 C15 C13 C14 -79.2(2)
C20 C15 C16 C17 1.7(3)
C13 C15 C16 C17 -173.71(18)
C16 C15 C20 O2 179.33(17)
C13 C15 C20 O2 -5.3(3)
C16 C15 C20 C19 -1.5(3)
C13 C15 C20 C19 173.86(16)
C16 C17 C18 C19 -0.7(3)
C18 C17 C16 C15 -0.6(3)
C20 C19 C18 C17 0.9(3)
O2 C20 C19 C18 179.43(18)
C15 C20 C19 C18 0.3(3)
